data_7229331
loop_
_publ_author_name
'Kim, Yoseph'
'Lee, Kang Mun'
'Kim, So Han'
'Moon, Jung Hee'
'Kim, Youngjo'

_publ_section_title
;
 Dimeric alumatranes as catalysts for trimethylsilylcyanation reaction
;
_journal_issue 76
_journal_name_full 'RSC Adv.'
_journal_page_first 48151
_journal_paper_doi 10.1039/C7RA09851K
_journal_volume 7
_journal_year 2017
_chemical_formula_moiety C15H24Al1N1O3
_chemical_formula_sum 'C15 H24 Al N O3'
_chemical_formula_weight 293.33
_chemical_name_systematic
;
 ?
;
_space_group_crystal_system monoclinic
_space_group_IT_number 14
_space_group_name_Hall '-P 2ybc'
_space_group_name_H-M_alt 'P 1 21/c 1'
_symmetry_space_group_name_Hall '-P 2ybc'
_symmetry_space_group_name_H-M 'P 1 21/c 1'
_atom_sites_solution_hydrogens geom
_audit_creation_method SHELXL-2013
_audit_update_record
;
2017-02-07 deposited with the CCDC.
2017-10-09 downloaded from the CCDC.
;
_cell_angle_alpha 90
_cell_angle_beta 107.191(3)
_cell_angle_gamma 90
_cell_formula_units_Z 4
_cell_length_a 10.3390(5)
_cell_length_b 9.2969(4)
_cell_length_c 17.3082(8)
_cell_measurement_reflns_used 3343
_cell_measurement_temperature 296(2)
_cell_measurement_theta_max 26.78
_cell_measurement_theta_min 2.46
_cell_volume 1589.35(13)
_computing_cell_refinement 'Bruker APEX II'
_computing_data_collection 'Bruker APEX II'
_computing_data_reduction 'Bruker APEX II'
_computing_molecular_graphics ORTEP3
_computing_publication_material 'Bruker SHELXTL'
_computing_structure_refinement 'SHELXL-2013 (Sheldrick, 2013)'
_computing_structure_solution 'SHELXL-2013 (Sheldrick, 2013)'
_diffrn_ambient_temperature 296(2)
_diffrn_measured_fraction_theta_full 0.998
_diffrn_measured_fraction_theta_max 0.987
_diffrn_measurement_device_type 'CCD area detector'
_diffrn_measurement_method 'phi and omega scans'
_diffrn_radiation_type MoK\a
_diffrn_radiation_wavelength 0.71073
_diffrn_reflns_av_R_equivalents 0.0340
_diffrn_reflns_av_unetI/netI 0.0284
_diffrn_reflns_Laue_measured_fraction_full 0.998
_diffrn_reflns_Laue_measured_fraction_max 0.987
_diffrn_reflns_limit_h_max 13
_diffrn_reflns_limit_h_min -12
_diffrn_reflns_limit_k_max 10
_diffrn_reflns_limit_k_min -11
_diffrn_reflns_limit_l_max 20
_diffrn_reflns_limit_l_min -21
_diffrn_reflns_number 19264
_diffrn_reflns_point_group_measured_fraction_full 0.998
_diffrn_reflns_point_group_measured_fraction_max 0.987
_diffrn_reflns_theta_full 25.242
_diffrn_reflns_theta_max 26.780
_diffrn_reflns_theta_min 2.464
_diffrn_source 'fine-focus sealed tube'
_exptl_absorpt_coefficient_mu 0.134
_exptl_absorpt_correction_T_max 0.987
_exptl_absorpt_correction_T_min 0.976
_exptl_absorpt_correction_type multi-scan
_exptl_absorpt_process_details SADABS
_exptl_crystal_colour yellow
_exptl_crystal_density_diffrn 1.226
_exptl_crystal_density_method 'not measured'
_exptl_crystal_description cubic
_exptl_crystal_F_000 632
_exptl_crystal_size_max 0.3
_exptl_crystal_size_mid 0.15
_exptl_crystal_size_min 0.1
_refine_diff_density_max 1.739
_refine_diff_density_min -0.622
_refine_diff_density_rms 0.094
_refine_ls_extinction_method none
_refine_ls_goodness_of_fit_ref 1.082
_refine_ls_hydrogen_treatment constr
_refine_ls_matrix_type full
_refine_ls_number_parameters 184
_refine_ls_number_reflns 3343
_refine_ls_number_restraints 18
_refine_ls_restrained_S_all 1.103
_refine_ls_R_factor_all 0.1046
_refine_ls_R_factor_gt 0.0903
_refine_ls_shift/su_max 0.073
_refine_ls_shift/su_mean 0.004
_refine_ls_structure_factor_coef Fsqd
_refine_ls_weighting_details 'w=1/[\s^2^(Fo^2^)+(0.1607P)^2^+2.6131P] where P=(Fo^2^+2Fc^2^)/3'
_refine_ls_weighting_scheme calc
_refine_ls_wR_factor_gt 0.2667
_refine_ls_wR_factor_ref 0.2809
_reflns_Friedel_coverage 0.000
_reflns_number_gt 2693
_reflns_number_total 3343
_reflns_threshold_expression 'I > 2\s(I)'
_cod_data_source_file c7ra09851k2.cif
_cod_data_source_block Al-tea-Me2-1
_cod_database_code 7229331
_shelx_space_group_comment
;
The symmetry employed for this shelxl refinement is uniquely defined
by the following loop, which should always be used as a source of
symmetry information in preference to the above space-group names.
They are only intended as comments.
;
_shelxl_version_number 2013-4

loop_
_space_group_symop_operation_xyz
'x, y, z'
'-x, y+1/2, -z+1/2'
'-x, -y, -z'
'x, -y-1/2, z-1/2'

loop_
_atom_site_label
_atom_site_type_symbol
_atom_site_fract_x
_atom_site_fract_y
_atom_site_fract_z
_atom_site_U_iso_or_equiv
_atom_site_adp_type
_atom_site_occupancy
_atom_site_site_symmetry_order
_atom_site_calc_flag
_atom_site_refinement_flags_posn
_atom_site_refinement_flags_adp
Al Al -0.01244(10) 0.06843(10) 0.07157(6) 0.0279(3) Uani 1 1 d . .
N N 0.1061(3) 0.2423(3) 0.12508(17) 0.0360(7) Uani 1 1 d . .
O1 O 0.0832(2) 0.0826(2) -0.00254(14) 0.0308(6) Uani 1 1 d . .
O2 O 0.0540(3) -0.0220(3) 0.16366(14) 0.0432(7) Uani 1 1 d . .
O3 O -0.1538(3) 0.1811(3) 0.05757(18) 0.0458(7) Uani 1 1 d . .
C1 C 0.1921(4) 0.1835(4) 0.0069(2) 0.0357(8) Uani 1 1 d . .
C2 C 0.1716(5) 0.3012(4) 0.0666(2) 0.0484(10) Uani 1 1 d . .
H2A H 0.2588 0.3417 0.0958 0.058 Uiso 1 1 calc R U
H2B H 0.1160 0.3781 0.0360 0.058 Uiso 1 1 calc R U
C3 C 0.1755(5) 0.2578(5) -0.0744(2) 0.0512(11) Uani 1 1 d . .
H3A H 0.1938 0.1903 -0.1118 0.077 Uiso 1 1 calc R U
H3B H 0.2378 0.3368 -0.0669 0.077 Uiso 1 1 calc R U
H3C H 0.0846 0.2930 -0.0954 0.077 Uiso 1 1 calc R U
C4 C 0.3257(4) 0.1051(6) 0.0352(3) 0.0579(12) Uani 1 1 d . .
H4A H 0.3295 0.0512 0.0831 0.087 Uiso 1 1 calc R U
H4B H 0.3984 0.1735 0.0469 0.087 Uiso 1 1 calc R U
H4C H 0.3339 0.0408 -0.0065 0.087 Uiso 1 1 calc R U
C21 C 0.1289(5) 0.0613(5) 0.2291(2) 0.0477(10) Uani 1 1 d . .
H5A H 0.1951 0.0010 0.2666 0.057 Uiso 1 1 calc R U
H5B H 0.0688 0.1007 0.2574 0.057 Uiso 1 1 calc R U
C22 C 0.2014(5) 0.1838(5) 0.2003(2) 0.0507(11) Uani 1 1 d . .
H6A H 0.2268 0.2582 0.2413 0.061 Uiso 1 1 calc R U
H6B H 0.2827 0.1484 0.1897 0.061 Uiso 1 1 calc R U
C31 C -0.1266(5) 0.3277(5) 0.0769(3) 0.0529(11) Uani 1 1 d . .
H7A H -0.1987 0.3683 0.0955 0.063 Uiso 1 1 calc R U
H7B H -0.1233 0.3800 0.0291 0.063 Uiso 1 1 calc R U
C32 C 0.0077(5) 0.3435(5) 0.1427(3) 0.0563(12) Uani 1 1 d . .
H8A H 0.0406 0.4414 0.1438 0.068 Uiso 1 1 calc R U
H8B H -0.0038 0.3219 0.1951 0.068 Uiso 1 1 calc R U
C51 C 0.4062(8) 0.6038(11) 0.1552(6) 0.116(3) Uani 1 1 d . U
C52 C 0.4539(5) 0.5050(6) 0.2244(4) 0.0682(14) Uani 1 1 d . .
H56 H 0.5227 0.4385 0.2281 0.082 Uiso 1 1 calc R U
C53 C 0.3911(8) 0.5180(10) 0.2813(6) 0.115(3) Uani 1 1 d . U
H62 H 0.4230 0.4573 0.3256 0.138 Uiso 1 1 calc R U
C54 C 0.2886(8) 0.6054(9) 0.2846(5) 0.091(2) Uani 1 1 d . .
H54 H 0.2520 0.6085 0.3276 0.109 Uiso 1 1 calc R U
C55 C 0.2440(9) 0.6913(8) 0.2148(6) 0.108(3) Uani 1 1 d . .
H64 H 0.1695 0.7507 0.2094 0.129 Uiso 1 1 calc R U
C56 C 0.3054(6) 0.6919(6) 0.1539(4) 0.0724(15) Uani 1 1 d . .
H52 H 0.2751 0.7558 0.1110 0.087 Uiso 1 1 calc R U
C57 C 0.4654(10) 0.5968(12) 0.0961(5) 0.147(4) Uani 1 1 d . U
H60A H 0.4068 0.5475 0.0504 0.220 Uiso 1 1 calc R U
H60B H 0.5495 0.5456 0.1152 0.220 Uiso 1 1 calc R U
H60C H 0.4825 0.6924 0.0805 0.220 Uiso 1 1 calc R U

loop_
_atom_site_aniso_label
_atom_site_aniso_U_11
_atom_site_aniso_U_22
_atom_site_aniso_U_33
_atom_site_aniso_U_23
_atom_site_aniso_U_13
_atom_site_aniso_U_12
Al 0.0385(6) 0.0239(5) 0.0228(5) -0.0016(3) 0.0114(4) -0.0031(4)
N 0.0507(18) 0.0291(15) 0.0281(15) -0.0042(11) 0.0116(13) -0.0071(13)
O1 0.0412(13) 0.0280(12) 0.0258(11) -0.0043(9) 0.0139(10) -0.0093(9)
O2 0.0680(18) 0.0358(14) 0.0225(12) 0.0020(10) 0.0083(12) -0.0124(12)
O3 0.0457(15) 0.0356(14) 0.0572(17) -0.0114(12) 0.0169(13) 0.0018(11)
C1 0.0419(19) 0.0332(18) 0.0329(18) -0.0005(14) 0.0125(14) -0.0127(14)
C2 0.070(3) 0.037(2) 0.041(2) -0.0053(16) 0.0204(19) -0.0209(19)
C3 0.069(3) 0.047(2) 0.038(2) 0.0033(18) 0.0173(19) -0.022(2)
C4 0.040(2) 0.062(3) 0.066(3) -0.004(2) 0.008(2) -0.005(2)
C21 0.065(3) 0.047(2) 0.0264(18) -0.0001(15) 0.0062(17) -0.0116(19)
C22 0.067(3) 0.049(2) 0.0291(19) -0.0027(17) 0.0045(18) -0.015(2)
C31 0.064(3) 0.037(2) 0.058(3) -0.0096(19) 0.019(2) 0.0097(19)
C32 0.080(3) 0.038(2) 0.054(3) -0.0154(19) 0.023(2) -0.002(2)
C51 0.090(5) 0.135(6) 0.132(6) -0.050(5) 0.045(4) -0.047(4)
C52 0.049(3) 0.061(3) 0.078(4) -0.004(3) -0.009(2) -0.005(2)
C53 0.084(4) 0.107(5) 0.143(6) -0.035(5) 0.014(4) -0.028(4)
C54 0.092(5) 0.107(5) 0.086(4) -0.028(4) 0.043(4) -0.029(4)
C55 0.109(6) 0.065(4) 0.131(7) -0.004(4) 0.009(5) -0.007(4)
C56 0.062(3) 0.051(3) 0.094(4) -0.009(3) 0.007(3) -0.008(2)
C57 0.134(7) 0.207(9) 0.116(6) -0.072(6) 0.062(6) -0.096(6)

loop_
_atom_type_symbol
_atom_type_description
_atom_type_scat_dispersion_real
_atom_type_scat_dispersion_imag
_atom_type_scat_source
C C 0.0033 0.0016 'International Tables Vol C Tables 4.2.6.8 and 6.1.1.4'
H H 0.0000 0.0000 'International Tables Vol C Tables 4.2.6.8 and 6.1.1.4'
N N 0.0061 0.0033 'International Tables Vol C Tables 4.2.6.8 and 6.1.1.4'
O O 0.0106 0.0060 'International Tables Vol C Tables 4.2.6.8 and 6.1.1.4'
Al Al 0.0645 0.0514 'International Tables Vol C Tables 4.2.6.8 and 6.1.1.4'

loop_
_geom_angle_atom_site_label_1
_geom_angle_atom_site_label_2
_geom_angle_atom_site_label_3
_geom_angle
_geom_angle_site_symmetry_1
_geom_angle_site_symmetry_3
O2 Al O3 119.88(15) . .
O2 Al O1 121.41(14) . .
O3 Al O1 117.23(14) . .
O2 Al O1 101.37(12) . 3
O3 Al O1 102.11(13) . 3
O1 Al O1 78.18(11) . 3
O2 Al N 86.95(12) . .
O3 Al N 87.39(13) . .
O1 Al N 83.53(11) . .
O1 Al N 161.66(12) 3 .
O2 Al Al 117.54(11) . 3
O3 Al Al 115.45(11) . 3
O1 Al Al 39.19(7) . 3
O1 Al Al 39.00(7) 3 3
N Al Al 122.70(10) . 3
C2 N C32 112.7(3) . .
C2 N C22 114.6(3) . .
C32 N C22 111.7(3) . .
C2 N Al 108.2(2) . .
C32 N Al 103.6(2) . .
C22 N Al 104.9(2) . .
C1 O1 Al 122.1(2) . .
C1 O1 Al 135.8(2) . 3
Al O1 Al 101.81(11) . 3
C21 O2 Al 116.3(2) . .
C31 O3 Al 116.4(3) . .
O1 C1 C4 109.4(3) . .
O1 C1 C3 108.6(3) . .
C4 C1 C3 111.1(4) . .
O1 C1 C2 106.1(3) . .
C4 C1 C2 114.5(4) . .
C3 C1 C2 107.0(3) . .
N C2 C1 111.9(3) . .
O2 C21 C22 110.9(3) . .
N C22 C21 107.3(3) . .
O3 C31 C32 110.1(4) . .
N C32 C31 108.4(3) . .
C56 C51 C57 123.7(11) . .
C56 C51 C52 118.2(8) . .
C57 C51 C52 118.1(10) . .
C53 C52 C51 115.1(7) . .
C52 C53 C54 130.1(9) . .
C53 C54 C55 111.6(8) . .
C56 C55 C54 123.3(8) . .
C51 C56 C55 121.6(8) . .

loop_
_geom_bond_atom_site_label_1
_geom_bond_atom_site_label_2
_geom_bond_distance
_geom_bond_site_symmetry_2
Al O2 1.753(3) .
Al O3 1.755(3) .
Al O1 1.841(2) .
Al O1 1.848(2) 3
Al N 2.074(3) .
Al Al 2.8634(19) 3
N C2 1.479(5) .
N C32 1.482(5) .
N C22 1.484(5) .
O1 C1 1.438(4) .
O1 Al 1.848(2) 3
O2 C21 1.402(4) .
O3 C31 1.412(5) .
C1 C4 1.509(6) .
C1 C3 1.531(5) .
C1 C2 1.562(5) .
C21 C22 1.525(6) .
C31 C32 1.521(7) .
C51 C56 1.320(11) .
C51 C57 1.339(10) .
C51 C52 1.474(12) .
C52 C53 1.337(11) .
C53 C54 1.350(11) .
C54 C55 1.407(11) .
C55 C56 1.382(11) .
